data_1010914
loop_
_publ_author_name
'Pauling, L'
'Hendricks, S B'

_publ_section_title 'Crystal Structures of Hematite and Corundum'
_journal_coden_ASTM JACSAT
_journal_name_full 'Journal of the American Chemical Society'
_journal_page_first 781
_journal_page_last 790
_journal_paper_doi 10.1021/ja01680a027
_journal_volume 47
_journal_year 1925
_chemical_compound_source Ceylon
_chemical_formula_structural 'Al2 O3'
_chemical_formula_sum 'Al2 O3'
_chemical_name_mineral Corundum
_chemical_name_systematic 'Aluminium oxide'
_space_group_IT_number 167
_symmetry_cell_setting trigonal
_symmetry_space_group_name_Hall '-P 3* 2n'
_symmetry_space_group_name_H-M 'R -3 c :R'
_cell_angle_alpha 55.28
_cell_angle_beta 55.28
_cell_angle_gamma 55.28
_cell_formula_units_Z 2
_cell_length_a 5.12(1)
_cell_length_b 5.12(1)
_cell_length_c 5.12(1)
_cell_volume 84.5
_database_code_amcsd 0014077
_exptl_crystal_density_diffrn 4.008
_exptl_crystal_density_meas 3.99
_cod_original_sg_symbol_H-M 'R -3 c R'
_cod_database_code 1010914

loop_
_space_group_symop_operation_xyz
x,y,z
y,z,x
z,x,y
-x,-y,-z
-y,-z,-x
-z,-x,-y
1/2+y,1/2+x,1/2+z
1/2+z,1/2+y,1/2+x
1/2+x,1/2+z,1/2+y
1/2-y,1/2-x,1/2-z
1/2-z,1/2-y,1/2-x
1/2-x,1/2-z,1/2-y

loop_
_atom_site_label
_atom_site_type_symbol
_atom_site_symmetry_multiplicity
_atom_site_Wyckoff_symbol
_atom_site_fract_x
_atom_site_fract_y
_atom_site_fract_z
_atom_site_occupancy
_atom_site_attached_hydrogens
_atom_site_calc_flag
Al1 Al3+ 4 c 0.355(1) 0.355(1) 0.355(1) 1. 0 d
O1 O2- 6 e 0.553(3) -0.053(3) 0.25 1. 0 d

loop_
_atom_type_symbol
_atom_type_oxidation_number
Al3+ 3.000
O2- -2.000

loop_
_cod_related_entry_id
_cod_related_entry_database
_cod_related_entry_code
1 ChemSpider 8164808
2 AMCSD 0014077
